data_7155694
loop_
_publ_author_name
'Nizalapur, Shashidhar'
'Kimyon, Onder'
'Yee, Eugene'
'Bhadbhade, Mohan'
'Manefield, Mike'
'Willcox, Mark D.P.'
'Black, David StClair'
'Kumar, Naresh'

_publ_section_title
;
 Synthesis and Biological Evaluation of Novel Acyclic and Cyclic
 Glyoxamides as Bacterial Quorum Sensing and Biofilm Inhibitors
;
_journal_name_full 'Org. Biomol. Chem.'
_journal_paper_doi 10.1039/C7OB01011G
_journal_year 2017
_chemical_formula_moiety 'C26 H22 N10 O6, 2(H2 O)'
_chemical_formula_sum 'C26 H26 N10 O8'
_chemical_formula_weight 606.57
_space_group_crystal_system triclinic
_space_group_IT_number 2
_space_group_name_Hall '-P 1'
_space_group_name_H-M_alt 'P -1'
_symmetry_space_group_name_Hall '-P 1'
_symmetry_space_group_name_H-M 'P -1'
_atom_sites_solution_hydrogens mixed
_audit_creation_date 2017-03-31
_audit_creation_method
;
Olex2 1.2
(compiled 2017.03.28 svn.r3405 for OlexSys, GUI svn.r5335)
;
_audit_update_record
;
2017-04-03 deposited with the CCDC.
2017-06-16 downloaded from the CCDC.
;
_cell_angle_alpha 60.81(2)
_cell_angle_beta 86.52(3)
_cell_angle_gamma 88.14(3)
_cell_formula_units_Z 1
_cell_length_a 7.428(4)
_cell_length_b 10.364(7)
_cell_length_c 10.401(6)
_cell_measurement_reflns_used 776
_cell_measurement_temperature 157.54
_cell_measurement_theta_max 18.828
_cell_measurement_theta_min 2.251
_cell_volume 697.7(7)
_computing_cell_refinement 'SAINT v8.37A (Bruker, 2015)'
_computing_data_reduction 'SAINT v8.37A (Bruker, 2015)'
_computing_molecular_graphics 'Olex2 (Dolomanov et al., 2009)'
_computing_publication_material 'Olex2 (Dolomanov et al., 2009)'
_computing_structure_refinement 'ShelXL (Sheldrick, 2015)'
_diffrn_ambient_temperature 157.54
_diffrn_measured_fraction_theta_full 0.976
_diffrn_measured_fraction_theta_max 0.976
_diffrn_measurement_device_type 'Bruker APEX-II CCD'
_diffrn_measurement_method '\f and \w scans'
_diffrn_radiation_type MoK\a
_diffrn_radiation_wavelength 0.71073
_diffrn_reflns_av_R_equivalents 0.1031
_diffrn_reflns_av_unetI/netI 0.1651
_diffrn_reflns_Laue_measured_fraction_full 0.976
_diffrn_reflns_Laue_measured_fraction_max 0.976
_diffrn_reflns_limit_h_max 8
_diffrn_reflns_limit_h_min -8
_diffrn_reflns_limit_k_max 12
_diffrn_reflns_limit_k_min -12
_diffrn_reflns_limit_l_max 12
_diffrn_reflns_limit_l_min -12
_diffrn_reflns_number 6795
_diffrn_reflns_point_group_measured_fraction_full 0.976
_diffrn_reflns_point_group_measured_fraction_max 0.976
_diffrn_reflns_theta_full 24.995
_diffrn_reflns_theta_max 24.995
_diffrn_reflns_theta_min 2.246
_diffrn_standards_number 0
_exptl_absorpt_coefficient_mu 0.111
_exptl_absorpt_correction_T_max 0.7455
_exptl_absorpt_correction_T_min 0.5348
_exptl_absorpt_correction_type multi-scan
_exptl_absorpt_process_details
'SADABS-2014/5 (Bruker,2014/5) was used for absorption correction. wR2(int) was 0.1810 before and 0.0610 after correction. The Ratio of minimum to maximum transmission is 0.7174. The \l/2 correction factor is 0.00150.'
_exptl_crystal_colour 'light white'
_exptl_crystal_colour_modifier light
_exptl_crystal_colour_primary white
_exptl_crystal_density_diffrn 1.443
_exptl_crystal_description plate
_exptl_crystal_F_000 316
_exptl_crystal_size_max 0.106
_exptl_crystal_size_mid 0.086
_exptl_crystal_size_min 0.048
_refine_diff_density_max 0.302
_refine_diff_density_min -0.298
_refine_diff_density_rms 0.071
_refine_ls_extinction_method none
_refine_ls_goodness_of_fit_ref 0.918
_refine_ls_hydrogen_treatment mixed
_refine_ls_matrix_type full
_refine_ls_number_parameters 207
_refine_ls_number_reflns 2401
_refine_ls_number_restraints 0
_refine_ls_restrained_S_all 0.918
_refine_ls_R_factor_all 0.1642
_refine_ls_R_factor_gt 0.0659
_refine_ls_shift/su_max 0.000
_refine_ls_shift/su_mean 0.000
_refine_ls_structure_factor_coef Fsqd
_refine_ls_weighting_details 'w=1/[\s^2^(Fo^2^)+(0.0661P)^2^] where P=(Fo^2^+2Fc^2^)/3'
_refine_ls_weighting_scheme calc
_refine_ls_wR_factor_gt 0.1290
_refine_ls_wR_factor_ref 0.1668
_reflns_Friedel_coverage 0.000
_reflns_number_gt 1069
_reflns_number_total 2401
_reflns_threshold_expression 'I > 2\s(I)'
_cod_data_source_file c7ob01011g2.cif
_cod_data_source_block shashidhar_cu_p1bar_reprocess_a
_cod_original_cell_volume 697.8(7)
_cod_database_code 7155694
_shelx_shelxl_version_number 2014/7
_shelx_space_group_comment
;
The symmetry employed for this shelxl refinement is uniquely defined
by the following loop, which should always be used as a source of
symmetry information in preference to the above space-group names.
They are only intended as comments.
;
_olex2_refinement_description
;
1. Fixed Uiso
 At 1.2 times of:
  All C(H) groups, All C(H,H) groups, All N(H) groups
2.a Secondary CH2 refined with riding coordinates:
 C3(H3A,H3B), C12(H12A,H12B)
2.b Aromatic/amide H refined with riding coordinates:
 N4(H4), N006(H006), C1(H1), C8(H8), C9(H9), C10(H10), C11(H11)
;
_olex2_submission_special_instructions 'No special instructions were received'

loop_
_space_group_symop_operation_xyz
'x, y, z'
'-x, -y, -z'

loop_
_atom_site_label
_atom_site_type_symbol
_atom_site_fract_x
_atom_site_fract_y
_atom_site_fract_z
_atom_site_U_iso_or_equiv
_atom_site_adp_type
_atom_site_occupancy
_atom_site_site_symmetry_order
_atom_site_calc_flag
_atom_site_refinement_flags_posn
O1 O 0.4627(5) 0.6434(4) 0.7705(4) 0.0560(11) Uani 1 1 d .
O2 O 0.1315(4) 0.4933(3) 0.6600(3) 0.0403(9) Uani 1 1 d .
O3 O 0.2510(4) 0.7862(3) 0.4275(3) 0.0346(8) Uani 1 1 d .
N1 N 0.8027(5) 0.1741(4) 0.8556(3) 0.0294(10) Uani 1 1 d .
N2 N 0.7760(5) 0.0460(4) 0.9837(4) 0.0361(10) Uani 1 1 d .
N3 N 0.6456(5) 0.0698(4) 1.0620(4) 0.0376(11) Uani 1 1 d .
N4 N 0.4852(5) 0.4716(4) 0.6926(4) 0.0345(10) Uani 1 1 d .
H4 H 0.4283 0.4306 0.6499 0.041 Uiso 1 1 calc R
N006 N -0.0513(5) 0.7841(4) 0.4784(4) 0.0328(10) Uani 1 1 d .
H006 H -0.1575 0.7837 0.4454 0.039 Uiso 1 1 calc R
C1 C 0.5892(6) 0.2119(5) 0.9837(5) 0.0377(13) Uani 1 1 d .
H1 H 0.4959 0.2567 1.0152 0.045 Uiso 1 1 calc R
C2 C 0.6881(6) 0.2811(5) 0.8518(4) 0.0303(11) Uani 1 1 d .
C3 C 0.6733(6) 0.4342(5) 0.7248(5) 0.0360(12) Uani 1 1 d .
H3A H 0.7267 0.5054 0.7493 0.043 Uiso 1 1 calc R
H3B H 0.7411 0.4407 0.6369 0.043 Uiso 1 1 calc R
C4 C 0.3947(7) 0.5676(6) 0.7261(5) 0.0361(12) Uani 1 1 d .
C5 C 0.1951(7) 0.5775(5) 0.6973(4) 0.0335(12) Uani 1 1 d .
C6 C 0.0754(6) 0.6811(5) 0.7228(5) 0.0292(11) Uani 1 1 d .
C7 C -0.0480(6) 0.7732(5) 0.6210(5) 0.0309(12) Uani 1 1 d .
C8 C -0.1718(6) 0.8550(5) 0.6551(5) 0.0343(12) Uani 1 1 d .
H8 H -0.2554 0.9166 0.5847 0.041 Uiso 1 1 calc R
C9 C -0.1749(7) 0.8476(5) 0.7915(5) 0.0392(13) Uani 1 1 d .
H9 H -0.2620 0.9028 0.8154 0.047 Uiso 1 1 calc R
C10 C -0.0510(7) 0.7598(5) 0.8935(5) 0.0402(13) Uani 1 1 d .
H10 H -0.0530 0.7550 0.9871 0.048 Uiso 1 1 calc R
C11 C 0.0756(6) 0.6789(5) 0.8589(5) 0.0403(13) Uani 1 1 d .
H11 H 0.1632 0.6217 0.9276 0.048 Uiso 1 1 calc R
C12 C 0.9553(6) 0.1846(5) 0.7584(4) 0.0316(12) Uani 1 1 d .
H12A H 1.0289 0.0936 0.8079 0.038 Uiso 1 1 calc R
H12B H 1.0310 0.2689 0.7413 0.038 Uiso 1 1 calc R
C13 C 0.0955(6) 0.7949(5) 0.3908(5) 0.0305(12) Uani 1 1 d .
O1W O 0.6178(5) 0.8044(4) 0.3406(4) 0.0414(10) Uani 1 1 d .
H1WA H 0.630(8) 0.875(6) 0.261(6) 0.08(2) Uiso 1 1 d .
H1WB H 0.494(11) 0.788(8) 0.376(7) 0.13(3) Uiso 1 1 d .

loop_
_atom_site_aniso_label
_atom_site_aniso_U_11
_atom_site_aniso_U_22
_atom_site_aniso_U_33
_atom_site_aniso_U_23
_atom_site_aniso_U_13
_atom_site_aniso_U_12
O1 0.038(2) 0.061(3) 0.089(3) -0.052(2) -0.0118(19) 0.0065(19)
O2 0.038(2) 0.032(2) 0.048(2) -0.0166(17) -0.0121(16) 0.0090(16)
O3 0.022(2) 0.041(2) 0.0338(18) -0.0139(15) -0.0018(14) 0.0054(15)
N1 0.030(2) 0.029(2) 0.023(2) -0.0088(18) -0.0035(17) 0.0081(18)
N2 0.036(3) 0.033(2) 0.030(2) -0.009(2) -0.0068(18) 0.0046(19)
N3 0.034(3) 0.044(3) 0.031(2) -0.016(2) 0.0003(19) 0.007(2)
N4 0.034(3) 0.031(2) 0.041(2) -0.0193(19) -0.0092(18) 0.0098(19)
N006 0.025(3) 0.035(2) 0.032(2) -0.0122(18) -0.0007(18) 0.0033(18)
C1 0.031(3) 0.041(3) 0.041(3) -0.021(3) -0.005(2) 0.012(2)
C2 0.020(3) 0.034(3) 0.031(3) -0.012(2) -0.005(2) 0.004(2)
C3 0.028(3) 0.030(3) 0.044(3) -0.013(2) -0.004(2) 0.006(2)
C4 0.034(3) 0.032(3) 0.038(3) -0.012(2) -0.012(2) 0.008(2)
C5 0.041(3) 0.028(3) 0.023(3) -0.005(2) -0.009(2) 0.007(2)
C6 0.024(3) 0.025(3) 0.034(3) -0.012(2) -0.001(2) 0.006(2)
C7 0.028(3) 0.034(3) 0.028(3) -0.013(2) -0.001(2) 0.005(2)
C8 0.026(3) 0.031(3) 0.039(3) -0.012(2) 0.000(2) 0.006(2)
C9 0.041(3) 0.034(3) 0.041(3) -0.018(2) 0.004(2) 0.005(2)
C10 0.043(4) 0.043(3) 0.037(3) -0.022(3) 0.003(2) -0.002(3)
C11 0.038(3) 0.038(3) 0.037(3) -0.013(2) -0.005(2) 0.003(2)
C12 0.027(3) 0.029(3) 0.028(3) -0.007(2) 0.001(2) 0.009(2)
C13 0.025(3) 0.026(3) 0.032(3) -0.008(2) -0.003(2) 0.001(2)
O1W 0.034(3) 0.046(2) 0.031(2) -0.0081(19) -0.0007(17) 0.0008(18)

loop_
_atom_type_symbol
_atom_type_description
_atom_type_scat_dispersion_real
_atom_type_scat_dispersion_imag
_atom_type_scat_source
C C 0.0033 0.0016 'International Tables Vol C Tables 4.2.6.8 and 6.1.1.4'
H H 0.0000 0.0000 'International Tables Vol C Tables 4.2.6.8 and 6.1.1.4'
N N 0.0061 0.0033 'International Tables Vol C Tables 4.2.6.8 and 6.1.1.4'
O O 0.0106 0.0060 'International Tables Vol C Tables 4.2.6.8 and 6.1.1.4'

loop_
_geom_angle_atom_site_label_1
_geom_angle_atom_site_label_2
_geom_angle_atom_site_label_3
_geom_angle
_geom_angle_site_symmetry_1
_geom_angle_site_symmetry_3
N2 N1 C2 110.6(3) . .
N2 N1 C12 118.6(3) . .
C2 N1 C12 130.1(4) . .
N3 N2 N1 107.3(3) . .
N2 N3 C1 108.6(3) . .
C3 N4 H4 119.0 . .
C4 N4 H4 119.0 . .
C4 N4 C3 122.0(4) . .
C7 N006 H006 117.4 . .
C13 N006 H006 117.4 . .
C13 N006 C7 125.2(4) . .
N3 C1 H1 125.3 . .
N3 C1 C2 109.4(4) . .
C2 C1 H1 125.3 . .
N1 C2 C1 104.1(4) . .
N1 C2 C3 125.5(4) . .
C1 C2 C3 130.3(4) . .
N4 C3 C2 110.0(4) . .
N4 C3 H3A 109.7 . .
N4 C3 H3B 109.7 . .
C2 C3 H3A 109.7 . .
C2 C3 H3B 109.7 . .
H3A C3 H3B 108.2 . .
O1 C4 N4 125.2(5) . .
O1 C4 C5 122.0(5) . .
N4 C4 C5 112.8(5) . .
O2 C5 C4 119.4(5) . .
O2 C5 C6 120.0(5) . .
C6 C5 C4 120.4(5) . .
C7 C6 C5 122.5(4) . .
C7 C6 C11 118.3(4) . .
C11 C6 C5 119.1(4) . .
C6 C7 N006 121.0(4) . .
C8 C7 N006 117.9(4) . .
C8 C7 C6 121.0(4) . .
C7 C8 H8 119.9 . .
C7 C8 C9 120.1(4) . .
C9 C8 H8 119.9 . .
C8 C9 H9 120.0 . .
C8 C9 C10 120.1(4) . .
C10 C9 H9 120.0 . .
C9 C10 H10 120.0 . .
C11 C10 C9 120.0(5) . .
C11 C10 H10 120.0 . .
C6 C11 H11 119.8 . .
C10 C11 C6 120.3(4) . .
C10 C11 H11 119.8 . .
N1 C12 H12A 108.7 . .
N1 C12 H12B 108.7 . .
N1 C12 C13 114.1(4) . 2_666
H12A C12 H12B 107.6 . .
C13 C12 H12A 108.7 2_666 .
C13 C12 H12B 108.7 2_666 .
O3 C13 N006 124.0(4) . .
O3 C13 C12 124.0(4) . 2_666
N006 C13 C12 112.0(4) . 2_666
H1WA O1W H1WB 112(5) . .

loop_
_geom_bond_atom_site_label_1
_geom_bond_atom_site_label_2
_geom_bond_distance
_geom_bond_site_symmetry_2
O1 C4 1.222(5) .
O2 C5 1.231(5) .
O3 C13 1.225(5) .
N1 N2 1.356(4) .
N1 C2 1.361(5) .
N1 C12 1.443(5) .
N2 N3 1.322(5) .
N3 C1 1.356(5) .
N4 H4 0.8800 .
N4 C3 1.453(5) .
N4 C4 1.353(6) .
N006 H006 0.8800 .
N006 C7 1.433(5) .
N006 C13 1.349(5) .
C1 H1 0.9500 .
C1 C2 1.375(6) .
C2 C3 1.496(6) .
C3 H3A 0.9900 .
C3 H3B 0.9900 .
C4 C5 1.521(6) .
C5 C6 1.483(6) .
C6 C7 1.396(6) .
C6 C11 1.406(6) .
C7 C8 1.376(6) .
C8 H8 0.9500 .
C8 C9 1.382(6) .
C9 H9 0.9500 .
C9 C10 1.387(6) .
C10 H10 0.9500 .
C10 C11 1.385(6) .
C11 H11 0.9500 .
C12 H12A 0.9900 .
C12 H12B 0.9900 .
C12 C13 1.529(6) 2_666
C13 C12 1.529(6) 2_666
O1W H1WA 0.80(5) .
O1W H1WB 0.96(8) .
